data_4515226
loop_
_publ_author_name
'Tsobnang, Patrice Kenfack'
'Hast\"urk, Emrah'
'Fr\"ohlich, Dominik'
'Wenger, Emmanuel'
'Durand, Pierrick'
'Ngolui, John Lambi'
'Lecomte, Claude'
'Janiak, Christoph'

_publ_section_title
;
 Water Vapor Single-Gas Selectivity via Flexibility of Three Potential
 Materials for Autonomous Indoor Humidity Control
;
_journal_issue 5
_journal_name_full 'Crystal Growth &amp; Design'
_journal_page_first 2869
_journal_paper_doi 10.1021/acs.cgd.9b00097
_journal_volume 19
_journal_year 2019
_chemical_formula_moiety 'C24 H32 Cl Cu2 N8, C6 Cr O12, 6H2O'
_chemical_formula_sum 'C30 H40 Cl Cr Cu2 N8 O18'
_chemical_formula_weight 1015.23
_chemical_name_common catena-{[Cu2(amp)4Cl][Cr(ox)3].6H2O
_space_group_crystal_system monoclinic
_space_group_IT_number 15
_space_group_name_Hall '-C 2yc'
_space_group_name_H-M_alt 'C 1 2/c 1'
_symmetry_space_group_name_Hall '-C 2yc'
_symmetry_space_group_name_H-M 'C 1 2/c 1'
_atom_sites_solution_hydrogens mixed
_audit_creation_method SHELXL-2014
_audit_update_record
;
2018-11-27 # Formatted by publCIF

;
_cell_angle_alpha 90
_cell_angle_beta 113.6710(10)
_cell_angle_gamma 90
_cell_formula_units_Z 4
_cell_length_a 17.5980(5)
_cell_length_b 18.3030(5)
_cell_length_c 13.8200(4)
_cell_measurement_reflns_used 66051
_cell_measurement_temperature 298(2)
_cell_measurement_theta_max 28.3
_cell_measurement_theta_min 2.5
_cell_volume 4076.9(2)
_computing_cell_refinement 'APEX2 v2013.4-1 (Bruker AXS, 2013)'
_computing_data_collection 'APEX2 v2013.4-1 (Bruker AXS, 2013)'
_computing_data_reduction 'CrysAlisPro, (Agilent Technologies, 2014)'
_computing_molecular_graphics 'DIAMOND for Windows (Brandenburg, 2018)'
_computing_structure_refinement 'SHELXL-2014 (Sheldrick, 2015)'
_computing_structure_solution 'SHELXS-97 (Sheldrick, 2015)'
_diffrn_ambient_temperature 298(2)
_diffrn_detector_area_resol_mean 9
_diffrn_measured_fraction_theta_full 0.999
_diffrn_measured_fraction_theta_max 0.999
_diffrn_measurement_device_type 'D8 Venture Photon, Bruker AXS'
_diffrn_measurement_method '\w scans'
_diffrn_radiation_type MoK\a
_diffrn_radiation_wavelength 0.71073
_diffrn_reflns_av_R_equivalents 0.0482
_diffrn_reflns_av_unetI/netI 0.0211
_diffrn_reflns_Laue_measured_fraction_full 0.999
_diffrn_reflns_Laue_measured_fraction_max 0.999
_diffrn_reflns_limit_h_max 23
_diffrn_reflns_limit_h_min -23
_diffrn_reflns_limit_k_max 24
_diffrn_reflns_limit_k_min -24
_diffrn_reflns_limit_l_max 18
_diffrn_reflns_limit_l_min -18
_diffrn_reflns_number 66051
_diffrn_reflns_point_group_measured_fraction_full 0.999
_diffrn_reflns_point_group_measured_fraction_max 0.999
_diffrn_reflns_theta_full 25.000
_diffrn_reflns_theta_max 28.282
_diffrn_reflns_theta_min 2.527
_diffrn_source 'fine-focus sealed tube'
_exptl_absorpt_coefficient_mu 1.445
_exptl_absorpt_correction_T_max 0.7461
_exptl_absorpt_correction_T_min 0.6528
_exptl_absorpt_correction_type multi-scan
_exptl_absorpt_process_details 'CrysAlisPro,(Agilent Technologies, 2014)'
_exptl_crystal_colour blue
_exptl_crystal_density_diffrn 1.654
_exptl_crystal_density_method 'not measured'
_exptl_crystal_description prism
_exptl_crystal_F_000 2076
_exptl_crystal_size_max 0.170
_exptl_crystal_size_mid 0.130
_exptl_crystal_size_min 0.100
_refine_diff_density_max 0.587
_refine_diff_density_min -0.654
_refine_diff_density_rms 0.068
_refine_ls_extinction_method none
_refine_ls_goodness_of_fit_ref 1.069
_refine_ls_hydrogen_treatment mixed
_refine_ls_matrix_type full
_refine_ls_number_parameters 296
_refine_ls_number_reflns 5064
_refine_ls_number_restraints 5
_refine_ls_restrained_S_all 1.070
_refine_ls_R_factor_all 0.0540
_refine_ls_R_factor_gt 0.0381
_refine_ls_shift/su_max 0.001
_refine_ls_shift/su_mean 0.000
_refine_ls_structure_factor_coef Fsqd
_refine_ls_weighting_details 'w=1/[\s^2^(Fo^2^)+(0.0567P)^2^+5.7117P] where P=(Fo^2^+2Fc^2^)/3'
_refine_ls_weighting_scheme calc
_refine_ls_wR_factor_gt 0.1069
_refine_ls_wR_factor_ref 0.1185
_reflns_Friedel_coverage 0.000
_reflns_number_gt 3907
_reflns_number_total 5064
_reflns_threshold_expression 'I > 2\s(I)'
_cod_data_source_file II_file001.cif
_cod_data_source_block II
_cod_database_code 4515226
_publcif_datablock.id {b4d5f211-5b87-4243-a044-46b5e31922aa}

_shelx_space_group_comment
;
The symmetry employed for this shelxl refinement is uniquely defined
by the following loop, which should always be used as a source of
symmetry information in preference to the above space-group names.
They are only intended as comments.
;
_shelx_estimated_absorpt_t_min 0.791
_shelx_estimated_absorpt_t_max 0.869
_shelxl_version_number 2014-3
_publcif_funding_html
;
;

loop_
_space_group_symop_operation_xyz
'x, y, z'
'-x, y, -z+1/2'
'x+1/2, y+1/2, z'
'-x+1/2, y+1/2, -z+1/2'
'-x, -y, -z'
'x, -y, z-1/2'
'-x+1/2, -y+1/2, -z'
'x+1/2, -y+1/2, z-1/2'

loop_
_atom_site_label
_atom_site_type_symbol
_atom_site_fract_x
_atom_site_fract_y
_atom_site_fract_z
_atom_site_U_iso_or_equiv
_atom_site_adp_type
_atom_site_occupancy
_atom_site_site_symmetry_order
_atom_site_calc_flag
_atom_site_refinement_flags_posn
_atom_site_refinement_flags_adp
_atom_site_refinement_flags_occupancy
Cu Cu 0.50811(2) 0.22023(2) 0.55922(3) 0.04219(11) Uani 1 1 d . . .
Cl Cl 0.5000 0.21307(6) 0.7500 0.0488(2) Uani 1 2 d S T P
N1 N 0.50133(14) 0.11161(14) 0.5457(2) 0.0454(5) Uani 1 1 d . . .
H1A H 0.460(2) 0.0944(18) 0.552(2) 0.055 Uiso 1 1 d . U .
H1B H 0.4957(19) 0.1001(18) 0.481(3) 0.055 Uiso 1 1 d . U .
N2 N 0.63011(13) 0.19996(13) 0.60303(16) 0.0408(5) Uani 1 1 d . . .
N3 N 0.51778(16) 0.32814(15) 0.5676(2) 0.0533(6) Uani 1 1 d . . .
H3A H 0.532(2) 0.342(2) 0.519(3) 0.064 Uiso 1 1 d . U .
H3B H 0.555(2) 0.3473(19) 0.627(3) 0.064 Uiso 1 1 d . U .
N4 N 0.38804(14) 0.24362(15) 0.47455(17) 0.0479(5) Uani 1 1 d . . .
C1 C 0.68962(17) 0.24711(18) 0.6065(2) 0.0505(6) Uani 1 1 d . . .
H1 H 0.6757 0.2959 0.5901 0.061 Uiso 1 1 calc R U .
C2 C 0.7699(2) 0.2257(2) 0.6334(3) 0.0640(9) Uani 1 1 d . . .
H2 H 0.8100 0.2594 0.6351 0.077 Uiso 1 1 calc R U .
C3 C 0.7904(2) 0.1536(2) 0.6579(3) 0.0747(10) Uani 1 1 d . . .
H3 H 0.8448 0.1379 0.6770 0.090 Uiso 1 1 calc R U .
C4 C 0.7295(2) 0.1046(2) 0.6539(3) 0.0679(9) Uani 1 1 d . . .
H4 H 0.7420 0.0555 0.6694 0.082 Uiso 1 1 calc R U .
C5 C 0.65001(16) 0.12978(16) 0.6266(2) 0.0465(6) Uani 1 1 d . . .
C6 C 0.58011(17) 0.08128(16) 0.6223(2) 0.0501(6) Uani 1 1 d . . .
H6A H 0.5882 0.0324 0.6011 0.060 Uiso 1 1 calc R U .
H6B H 0.5786 0.0784 0.6916 0.060 Uiso 1 1 calc R U .
C7 C 0.32805(18) 0.1975(2) 0.4145(2) 0.0597(8) Uani 1 1 d . . .
H7 H 0.3416 0.1493 0.4075 0.072 Uiso 1 1 calc R U .
C8 C 0.2469(2) 0.2204(3) 0.3632(3) 0.0716(11) Uani 1 1 d . . .
H8 H 0.2060 0.1876 0.3227 0.086 Uiso 1 1 calc R U .
C9 C 0.2271(2) 0.2913(3) 0.3723(3) 0.0763(12) Uani 1 1 d . . .
H9 H 0.1724 0.3071 0.3390 0.092 Uiso 1 1 calc R U .
C10 C 0.2877(2) 0.3392(2) 0.4306(3) 0.0713(10) Uani 1 1 d . . .
H10 H 0.2755 0.3881 0.4358 0.086 Uiso 1 1 calc R U .
C11 C 0.36860(18) 0.3128(2) 0.4822(2) 0.0551(7) Uani 1 1 d . . .
C12 C 0.4379(2) 0.35966(19) 0.5549(3) 0.0679(9) Uani 1 1 d . . .
H12A H 0.4329 0.4086 0.5260 0.082 Uiso 1 1 calc R U .
H12B H 0.4346 0.3630 0.6232 0.082 Uiso 1 1 calc R U .
Cr Cr 0.5000 0.11652(3) 0.2500 0.04134(15) Uani 1 2 d S T P
O1 O 0.35104(15) -0.02722(13) 0.0500(2) 0.0696(7) Uani 1 1 d . . .
O2 O 0.26742(15) 0.04950(18) 0.1516(3) 0.0928(10) Uani 1 1 d . . .
O3 O 0.46033(11) 0.04269(11) 0.13739(16) 0.0478(4) Uani 1 1 d . . .
O4 O 0.38486(12) 0.10932(12) 0.23884(17) 0.0533(5) Uani 1 1 d . . .
O5 O 0.52417(13) 0.19780(11) 0.35241(14) 0.0489(4) Uani 1 1 d . . .
O6 O 0.52035(17) 0.31882(13) 0.35698(19) 0.0701(6) Uani 1 1 d . . .
C13 C 0.33969(18) 0.06267(17) 0.1713(3) 0.0535(7) Uani 1 1 d . . .
C14 C 0.38527(17) 0.02125(15) 0.1130(2) 0.0469(6) Uani 1 1 d . . .
C15 C 0.51279(16) 0.26107(16) 0.3100(2) 0.0451(6) Uani 1 1 d . . .
O1W O 0.6393(2) 0.43319(19) 0.7247(3) 0.1069(11) Uani 1 1 d D . .
H1W H 0.682(3) 0.443(3) 0.702(5) 0.160 Uiso 1 1 d D U .
H2W H 0.607(3) 0.476(2) 0.714(5) 0.160 Uiso 1 1 d D U .
O2W O 1.0081(4) 0.0355(3) 0.6413(7) 0.259(4) Uani 1 1 d . . .
O3W O 0.8424(4) -0.0003(5) 0.5757(6) 0.260(5) Uani 1 1 d D . .
H5W H 0.872(8) 0.009(9) 0.532(10) 0.389 Uiso 1 1 d D U .
H6W H 0.786(4) -0.007(8) 0.518(8) 0.389 Uiso 1 1 d D U .

loop_
_atom_site_aniso_label
_atom_site_aniso_U_11
_atom_site_aniso_U_22
_atom_site_aniso_U_33
_atom_site_aniso_U_23
_atom_site_aniso_U_13
_atom_site_aniso_U_12
Cu 0.02947(16) 0.0511(2) 0.04241(19) 0.00095(13) 0.01070(13) -0.00536(12)
Cl 0.0373(4) 0.0755(7) 0.0335(4) 0.000 0.0141(3) 0.000
N1 0.0405(12) 0.0551(14) 0.0454(12) -0.0092(10) 0.0222(10) -0.0142(10)
N2 0.0326(10) 0.0529(12) 0.0372(10) -0.0006(9) 0.0142(8) -0.0064(9)
N3 0.0403(13) 0.0565(15) 0.0557(15) 0.0048(12) 0.0115(11) -0.0043(10)
N4 0.0336(11) 0.0703(16) 0.0364(11) 0.0028(11) 0.0103(9) -0.0043(10)
C1 0.0388(14) 0.0616(17) 0.0512(15) 0.0035(13) 0.0183(12) -0.0113(13)
C2 0.0390(15) 0.081(2) 0.074(2) -0.0019(17) 0.0249(15) -0.0148(15)
C3 0.0352(15) 0.086(3) 0.104(3) -0.003(2) 0.0290(17) 0.0008(16)
C4 0.0455(17) 0.064(2) 0.093(3) 0.0045(18) 0.0259(17) 0.0054(15)
C5 0.0387(13) 0.0547(16) 0.0463(14) -0.0036(12) 0.0173(11) -0.0033(11)
C6 0.0456(14) 0.0468(15) 0.0606(17) 0.0016(13) 0.0242(13) -0.0037(12)
C7 0.0416(15) 0.093(2) 0.0389(14) -0.0051(15) 0.0107(12) -0.0146(15)
C8 0.0406(16) 0.124(4) 0.0395(16) 0.0057(18) 0.0047(13) -0.0152(19)
C9 0.0349(15) 0.142(4) 0.0447(17) 0.026(2) 0.0081(13) 0.0096(19)
C10 0.0484(18) 0.100(3) 0.0606(19) 0.0263(19) 0.0166(15) 0.0193(18)
C11 0.0377(14) 0.078(2) 0.0477(15) 0.0123(14) 0.0145(12) 0.0046(14)
C12 0.0493(17) 0.0587(19) 0.087(2) 0.0018(17) 0.0178(17) 0.0062(15)
Cr 0.0389(3) 0.0494(3) 0.0386(3) 0.000 0.0185(2) 0.000
O1 0.0594(14) 0.0630(14) 0.0895(17) -0.0274(13) 0.0333(13) -0.0145(11)
O2 0.0452(13) 0.113(2) 0.130(3) -0.0330(19) 0.0453(15) -0.0128(14)
O3 0.0403(10) 0.0529(11) 0.0549(11) -0.0087(9) 0.0239(9) 0.0007(8)
O4 0.0454(11) 0.0609(12) 0.0613(12) -0.0087(10) 0.0294(10) 0.0039(9)
O5 0.0555(11) 0.0571(11) 0.0332(9) 0.0004(8) 0.0170(8) -0.0036(9)
O6 0.0861(17) 0.0619(14) 0.0663(14) -0.0173(12) 0.0347(13) -0.0054(13)
C13 0.0409(15) 0.0571(17) 0.0668(19) -0.0026(14) 0.0260(14) 0.0035(12)
C14 0.0424(14) 0.0443(14) 0.0557(16) 0.0021(12) 0.0214(12) 0.0022(11)
C15 0.0359(13) 0.0582(17) 0.0441(14) -0.0064(12) 0.0189(11) -0.0034(11)
O1W 0.079(2) 0.099(2) 0.149(3) -0.015(2) 0.051(2) -0.0209(18)
O2W 0.163(6) 0.089(3) 0.461(12) -0.012(5) 0.059(7) 0.003(3)
O3W 0.147(5) 0.263(8) 0.265(8) -0.132(7) -0.027(5) 0.102(6)

loop_
_atom_type_symbol
_atom_type_description
_atom_type_scat_dispersion_real
_atom_type_scat_dispersion_imag
_atom_type_scat_source
C C 0.0033 0.0016 'International Tables Vol C Tables 4.2.6.8 and 6.1.1.4'
H H 0.0000 0.0000 'International Tables Vol C Tables 4.2.6.8 and 6.1.1.4'
N N 0.0061 0.0033 'International Tables Vol C Tables 4.2.6.8 and 6.1.1.4'
O O 0.0106 0.0060 'International Tables Vol C Tables 4.2.6.8 and 6.1.1.4'
Cl Cl 0.1484 0.1585 'International Tables Vol C Tables 4.2.6.8 and 6.1.1.4'
Cr Cr 0.3209 0.6236 'International Tables Vol C Tables 4.2.6.8 and 6.1.1.4'
Cu Cu 0.3201 1.2651 'International Tables Vol C Tables 4.2.6.8 and 6.1.1.4'

loop_
_geom_angle_atom_site_label_1
_geom_angle_atom_site_label_2
_geom_angle_atom_site_label_3
_geom_angle
_geom_angle_site_symmetry_1
_geom_angle_site_symmetry_3
N3 Cu N1 177.04(11) . .
N3 Cu N4 82.37(11) . .
N1 Cu N4 98.53(10) . .
N3 Cu N2 96.30(10) . .
N1 Cu N2 82.03(10) . .
N4 Cu N2 163.38(9) . .
N3 Cu Cl 91.63(9) . .
N1 Cu Cl 91.06(8) . .
N4 Cu Cl 97.10(7) . .
N2 Cu Cl 99.50(6) . .
Cu Cl Cu 174.43(5) 2_656 .
C6 N1 Cu 107.71(17) . .
C6 N1 H1A 113(2) . .
Cu N1 H1A 113(2) . .
C6 N1 H1B 109(2) . .
Cu N1 H1B 108(2) . .
H1A N1 H1B 106(3) . .
C5 N2 C1 119.0(2) . .
C5 N2 Cu 113.13(17) . .
C1 N2 Cu 127.8(2) . .
C12 N3 Cu 109.3(2) . .
C12 N3 H3A 112(2) . .
Cu N3 H3A 107(2) . .
C12 N3 H3B 106(2) . .
Cu N3 H3B 117(2) . .
H3A N3 H3B 105(3) . .
C11 N4 C7 118.9(3) . .
C11 N4 Cu 113.67(19) . .
C7 N4 Cu 127.4(2) . .
N2 C1 C2 122.1(3) . .
N2 C1 H1 118.9 . .
C2 C1 H1 118.9 . .
C1 C2 C3 118.9(3) . .
C1 C2 H2 120.5 . .
C3 C2 H2 120.5 . .
C2 C3 C4 119.3(3) . .
C2 C3 H3 120.3 . .
C4 C3 H3 120.3 . .
C5 C4 C3 118.8(3) . .
C5 C4 H4 120.6 . .
C3 C4 H4 120.6 . .
N2 C5 C4 121.8(3) . .
N2 C5 C6 115.4(2) . .
C4 C5 C6 122.8(3) . .
N1 C6 C5 109.0(2) . .
N1 C6 H6A 109.9 . .
C5 C6 H6A 109.9 . .
N1 C6 H6B 109.9 . .
C5 C6 H6B 109.9 . .
H6A C6 H6B 108.3 . .
N4 C7 C8 121.4(4) . .
N4 C7 H7 119.3 . .
C8 C7 H7 119.3 . .
C9 C8 C7 119.4(3) . .
C9 C8 H8 120.3 . .
C7 C8 H8 120.3 . .
C8 C9 C10 119.8(3) . .
C8 C9 H9 120.1 . .
C10 C9 H9 120.1 . .
C9 C10 C11 118.3(4) . .
C9 C10 H10 120.8 . .
C11 C10 H10 120.8 . .
N4 C11 C10 122.1(3) . .
N4 C11 C12 115.7(3) . .
C10 C11 C12 122.2(3) . .
N3 C12 C11 109.8(3) . .
N3 C12 H12A 109.7 . .
C11 C12 H12A 109.7 . .
N3 C12 H12B 109.7 . .
C11 C12 H12B 109.7 . .
H12A C12 H12B 108.2 . .
O3 Cr O3 93.13(12) . 2_655
O3 Cr O4 92.47(8) . 2_655
O3 Cr O4 82.24(8) 2_655 2_655
O3 Cr O4 82.24(8) . .
O3 Cr O4 92.47(8) 2_655 .
O4 Cr O4 172.34(13) 2_655 .
O3 Cr O5 171.68(8) . .
O3 Cr O5 92.55(8) 2_655 .
O4 Cr O5 94.32(9) 2_655 .
O4 Cr O5 91.45(9) . .
O3 Cr O5 92.55(8) . 2_655
O3 Cr O5 171.68(8) 2_655 2_655
O4 Cr O5 91.45(9) 2_655 2_655
O4 Cr O5 94.31(9) . 2_655
O5 Cr O5 82.48(11) . 2_655
C14 O3 Cr 114.70(17) . .
C13 O4 Cr 114.78(17) . .
C15 O5 Cr 113.87(16) . .
O2 C13 O4 125.8(3) . .
O2 C13 C14 120.2(3) . .
O4 C13 C14 114.0(2) . .
O1 C14 O3 124.7(3) . .
O1 C14 C13 121.2(3) . .
O3 C14 C13 114.1(2) . .
O6 C15 O5 125.3(3) . .
O6 C15 C15 119.83(19) . 2_655
O5 C15 C15 114.83(15) . 2_655
H1W O1W H2W 107(4) . .
H5W O3W H6W 97(10) . .

loop_
_geom_bond_atom_site_label_1
_geom_bond_atom_site_label_2
_geom_bond_distance
_geom_bond_site_symmetry_2
Cu N3 1.982(3) .
Cu N1 1.996(3) .
Cu N4 2.008(2) .
Cu N2 2.017(2) .
Cu Cl 2.7002(3) .
Cl Cu 2.7002(3) 2_656
N1 C6 1.474(4) .
N1 H1A 0.83(3) .
N1 H1B 0.89(4) .
N2 C5 1.337(4) .
N2 C1 1.343(3) .
N3 C12 1.463(4) .
N3 H3A 0.85(4) .
N3 H3B 0.89(4) .
N4 C11 1.327(4) .
N4 C7 1.346(4) .
C1 C2 1.366(4) .
C1 H1 0.9300 .
C2 C3 1.375(5) .
C2 H2 0.9300 .
C3 C4 1.381(5) .
C3 H3 0.9300 .
C4 C5 1.374(4) .
C4 H4 0.9300 .
C5 C6 1.499(4) .
C6 H6A 0.9700 .
C6 H6B 0.9700 .
C7 C8 1.380(5) .
C7 H7 0.9300 .
C8 C9 1.364(6) .
C8 H8 0.9300 .
C9 C10 1.366(6) .
C9 H9 0.9300 .
C10 C11 1.397(4) .
C10 H10 0.9300 .
C11 C12 1.499(5) .
C12 H12A 0.9700 .
C12 H12B 0.9700 .
Cr O3 1.9654(19) .
Cr O3 1.9654(19) 2_655
Cr O4 1.9738(19) 2_655
Cr O4 1.9739(19) .
Cr O5 1.978(2) .
Cr O5 1.978(2) 2_655
O1 C14 1.220(4) .
O2 C13 1.213(4) .
O3 C14 1.287(3) .
O4 C13 1.279(4) .
O5 C15 1.277(4) .
O6 C15 1.219(4) .
C13 C14 1.544(4) .
C15 C15 1.534(5) 2_655
O1W H1W 0.946(19) .
O1W H2W 0.947(19) .
O3W H5W 0.96(2) .
O3W H6W 1.00(2) .

loop_
_geom_hbond_atom_site_label_D
_geom_hbond_atom_site_label_H
_geom_hbond_atom_site_label_A
_geom_hbond_distance_DH
_geom_hbond_distance_HA
_geom_hbond_distance_DA
_geom_hbond_angle_DHA
_geom_hbond_site_symmetry_A
N1 H1A O1 0.83(3) 2.27(3) 3.084(3) 168(3) 6_556
N1 H1B O3 0.89(4) 2.32(4) 3.134(3) 152(3) 2_655
N3 H3A O6 0.85(4) 2.21(4) 2.934(4) 144(3) .
N3 H3B O1W 0.89(4) 2.21(4) 3.043(4) 155(3) .
C8 H8 O1W 0.93 2.61 3.497(6) 159.2 8_455
C12 H12A O3W 0.97 2.58 3.141(7) 116.8 3_455
O1W H1W O2 0.946(19) 1.89(2) 2.835(4) 173(6) 8_556
O1W H2W O2W 0.947(19) 1.95(3) 2.834(7) 154(6) 3_455
O1W H2W O3W 0.947(19) 2.72(6) 2.912(11) 92(4) 4_656
O3W H6W O1 1.00(2) 2.24(6) 3.178(8) 155(12) 2_655
O3W H6W O2 1.00(2) 2.38(12) 3.091(9) 128(11) 2_655

loop_
_geom_torsion_atom_site_label_1
_geom_torsion_atom_site_label_2
_geom_torsion_atom_site_label_3
_geom_torsion_atom_site_label_4
_geom_torsion
_geom_torsion_site_symmetry_4
C5 N2 C1 C2 0.0(4) .
Cu N2 C1 C2 -177.1(2) .
N2 C1 C2 C3 -0.1(5) .
C1 C2 C3 C4 0.5(6) .
C2 C3 C4 C5 -0.8(6) .
C1 N2 C5 C4 -0.3(4) .
Cu N2 C5 C4 177.2(3) .
C1 N2 C5 C6 179.1(3) .
Cu N2 C5 C6 -3.4(3) .
C3 C4 C5 N2 0.7(5) .
C3 C4 C5 C6 -178.7(3) .
Cu N1 C6 C5 -38.0(3) .
N2 C5 C6 N1 27.8(3) .
C4 C5 C6 N1 -152.8(3) .
C11 N4 C7 C8 -1.6(4) .
Cu N4 C7 C8 177.6(2) .
N4 C7 C8 C9 0.8(5) .
C7 C8 C9 C10 1.0(5) .
C8 C9 C10 C11 -2.0(5) .
C7 N4 C11 C10 0.5(4) .
Cu N4 C11 C10 -178.8(2) .
C7 N4 C11 C12 177.0(3) .
Cu N4 C11 C12 -2.2(3) .
C9 C10 C11 N4 1.3(5) .
C9 C10 C11 C12 -175.0(3) .
Cu N3 C12 C11 -32.6(3) .
N4 C11 C12 N3 23.2(4) .
C10 C11 C12 N3 -160.2(3) .
Cr O4 C13 O2 -179.9(3) .
Cr O4 C13 C14 0.4(3) .
Cr O3 C14 O1 -175.3(3) .
Cr O3 C14 C13 4.7(3) .
O2 C13 C14 O1 -3.1(5) .
O4 C13 C14 O1 176.6(3) .
O2 C13 C14 O3 176.8(3) .
O4 C13 C14 O3 -3.5(4) .
Cr O5 C15 O6 176.7(2) .
Cr O5 C15 C15 -2.9(3) 2_655

loop_
_publcif_info_datablock.id
_publcif_info_datablock.publ_exptl
_publcif_info_datablock.publ_geom
_publcif_info_datablock.structure
{b4d5f211-5b87-4243-a044-46b5e31922aa} y y y
